data_2012745
loop_
_publ_author_name
'Wang, Xin Qiang'
'Yu, Wen Tao'
'Xu, Dong'
'Lu, Meng Kai'
'Yuan, Duo Rong'
'Lu, Guang Tian'

_publ_section_title
;Polymeric
 bis(<i>N</i>,<i>N</i>-dimethylacetamide)tetrakis(thiocyanato)cadmium(II)mercury(II)
;
_journal_issue 6
_journal_name_full 'Acta Crystallographica Section C'
_journal_page_first m341
_journal_page_last m343
_journal_paper_doi 10.1107/S0108270102005942
_journal_volume 58
_journal_year 2002
_chemical_formula_iupac '[Cd Hg (C N S)4 (C4 H9 N O)2]2'
_chemical_formula_sum 'C24 H36 Cd2 Hg2 N12 O4 S8'
_chemical_formula_weight 1439.11
_chemical_name_systematic
;Polymeric
 bis(N,N-dimethylacetamide)tetrakis(thiocyanato)cadmium(II)mercury(II)
;
_space_group_IT_number 14
_symmetry_cell_setting monoclinic
_symmetry_space_group_name_Hall '-P 2ybc'
_symmetry_space_group_name_H-M 'P 1 21/c 1'
_atom_sites_solution_hydrogens geom
_atom_sites_solution_primary direct
_atom_sites_solution_secondary difmap
_audit_creation_method SHELXL97
_cell_angle_alpha 90
_cell_angle_beta 91.27(2)
_cell_angle_gamma 90
_cell_formula_units_Z 4
_cell_length_a 14.829(3)
_cell_length_b 16.1465(19)
_cell_length_c 19.282(3)
_cell_measurement_reflns_used 39
_cell_measurement_temperature 293(2)
_cell_measurement_theta_max 12.25
_cell_measurement_theta_min 5.11
_cell_volume 4615.7(13)
_computing_cell_refinement XSCANS
_computing_data_collection 'XSCANS (Siemens, 1996)'
_computing_data_reduction XSCANS
_computing_molecular_graphics SHELXTL
_computing_structure_refinement SHELXTL
_computing_structure_solution 'SHELXTL (Bruker, 1997)'
_diffrn_ambient_temperature 293(2)
_diffrn_measured_fraction_theta_full 0.999
_diffrn_measured_fraction_theta_max 0.999
_diffrn_measurement_device_type 'Bruker P4'
_diffrn_measurement_method \w
_diffrn_radiation_monochromator graphite
_diffrn_radiation_source 'fine-focus sealed tube'
_diffrn_radiation_type MoK\a
_diffrn_radiation_wavelength 0.71073
_diffrn_reflns_av_R_equivalents 0.032
_diffrn_reflns_av_sigmaI/netI 0.077
_diffrn_reflns_limit_h_max 1
_diffrn_reflns_limit_h_min -17
_diffrn_reflns_limit_k_max 19
_diffrn_reflns_limit_k_min -1
_diffrn_reflns_limit_l_max 22
_diffrn_reflns_limit_l_min -22
_diffrn_reflns_number 9846
_diffrn_reflns_theta_full 25.00
_diffrn_reflns_theta_max 25.00
_diffrn_reflns_theta_min 1.86
_diffrn_standards_decay_% 0
_diffrn_standards_interval_count 97
_diffrn_standards_number 3
_exptl_absorpt_coefficient_mu 7.945
_exptl_absorpt_correction_T_max 0.204
_exptl_absorpt_correction_T_min 0.094
_exptl_absorpt_correction_type \y-scan
_exptl_absorpt_process_details '(XSCANS; Siemens, 1996)'
_exptl_crystal_colour 'light pink'
_exptl_crystal_density_diffrn 2.071
_exptl_crystal_density_meas ?
_exptl_crystal_density_method 'not measured'
_exptl_crystal_description prism
_exptl_crystal_F_000 2720
_exptl_crystal_size_max 0.30
_exptl_crystal_size_mid 0.25
_exptl_crystal_size_min 0.20
_refine_diff_density_max 1.370
_refine_diff_density_min -0.666
_refine_ls_extinction_method none
_refine_ls_goodness_of_fit_ref 1.001
_refine_ls_hydrogen_treatment constr
_refine_ls_matrix_type full
_refine_ls_number_parameters 474
_refine_ls_number_reflns 8127
_refine_ls_number_restraints 453
_refine_ls_restrained_S_all 0.995
_refine_ls_R_factor_all 0.1225
_refine_ls_R_factor_gt 0.0536
_refine_ls_shift/su_max 0.001
_refine_ls_shift/su_mean 0.000
_refine_ls_structure_factor_coef Fsqd
_refine_ls_weighting_details 'calc w=1/[\s^2^(Fo^2^)+(0.0491P)^2^+0.0000P] where P=(Fo^2^+2Fc^2^)/3'
_refine_ls_weighting_scheme calc
_refine_ls_wR_factor_gt 0.0990
_refine_ls_wR_factor_ref 0.1211
_reflns_number_gt 4454
_reflns_number_total 8130
_reflns_threshold_expression I>2\s(I)
_cod_data_source_file da1215.cif
_cod_data_source_block I
_cod_depositor_comments
;
The following automatic conversions were performed:

'_exptl_crystal_density_meas' value 'not measured' was changed to '?'
- the value is perceived as not measured.

Automatic conversion script
Id: cif_fix_values 3008 2015-01-20 13:52:24Z robertas 
;
_cod_original_cell_volume 4615.7(12)
_cod_original_sg_symbol_H-M 'P 21/c'
_cod_database_code 2012745
_cod_database_fobs_code 2012745

loop_
_symmetry_equiv_pos_as_xyz
'x, y, z'
'-x, y+1/2, -z+1/2'
'-x, -y, -z'
'x, -y-1/2, z-1/2'

loop_
_atom_site_label
_atom_site_fract_x
_atom_site_fract_y
_atom_site_fract_z
_atom_site_U_iso_or_equiv
_atom_site_adp_type
_atom_site_calc_flag
_atom_site_refinement_flags
_atom_site_occupancy
_atom_site_disorder_assembly
_atom_site_disorder_group
_atom_site_type_symbol
Hg1 1.36927(3) 0.37772(3) 0.34635(2) 0.05643(16) Uani d U 1 . . Hg
Hg2 0.87973(3) 0.37879(3) 0.15394(2) 0.05513(16) Uani d U 1 . . Hg
Cd1 1.77057(6) 0.37456(6) 0.43507(5) 0.0612(3) Uani d U 1 . . Cd
Cd2 1.27093(6) 0.36851(6) 0.06063(4) 0.0578(3) Uani d U 1 . . Cd
S1 1.2355(3) 0.2825(3) 0.3362(2) 0.0947(14) Uani d U 1 . . S
S2 1.3149(3) 0.5123(2) 0.28955(19) 0.0783(11) Uani d U 1 . . S
S3 1.4994(3) 0.3144(3) 0.28013(18) 0.0803(12) Uani d U 1 . . S
S4 1.4337(3) 0.4065(2) 0.46408(17) 0.0755(12) Uani d U 1 . . S
S5 0.9327(3) 0.4031(2) 0.03357(17) 0.0736(11) Uani d U 1 . . S
S6 1.0173(2) 0.3503(3) 0.23095(18) 0.0880(14) Uani d U 1 . . S
S7 0.8043(3) 0.5099(2) 0.20020(18) 0.0731(11) Uani d U 1 . . S
S8 0.7707(3) 0.2606(3) 0.1705(2) 0.1046(16) Uani d U 1 . . S
N1 1.7542(8) 0.2950(8) 0.5347(6) 0.087(3) Uani d U 1 . . N
N2 1.6883(8) 0.4803(8) 0.4873(6) 0.080(3) Uani d U 1 . . N
N3 1.6325(8) 0.3351(8) 0.3814(6) 0.083(3) Uani d U 1 . . N
N4 1.7934(9) 0.4481(8) 0.3344(6) 0.082(3) Uani d U 1 . . N
N5 1.3098(8) 0.4504(7) 0.1547(6) 0.080(3) Uani d U 1 . . N
N6 1.1461(7) 0.3381(7) 0.1274(6) 0.078(3) Uani d U 1 . . N
N7 1.1817(8) 0.4673(8) 0.0071(5) 0.078(3) Uani d U 1 . . N
N8 1.2387(8) 0.2801(8) -0.0307(6) 0.091(4) Uani d U 1 . . N
C1 1.7627(10) 0.2737(10) 0.5907(8) 0.079(4) Uani d U 1 . . C
C2 1.6403(9) 0.5282(9) 0.5090(6) 0.062(3) Uani d U 1 . . C
C3 1.5773(9) 0.3250(9) 0.3405(7) 0.066(3) Uani d U 1 . . C
C4 1.7989(9) 0.4721(8) 0.2789(7) 0.065(4) Uani d U 1 . . C
C5 1.3104(8) 0.4761(8) 0.2100(7) 0.059(3) Uani d U 1 . . C
C6 1.0906(8) 0.3430(9) 0.1683(7) 0.066(4) Uani d U 1 . . C
C7 1.1365(8) 0.5209(8) -0.0116(6) 0.054(3) Uani d U 1 . . C
C8 1.2375(9) 0.2547(9) -0.0850(8) 0.072(4) Uani d U 1 . . C
O1 1.8627(5) 0.2752(4) 0.3921(4) 0.071(2) Uani d DU 1 . . O
C9 1.8547(5) 0.2016(5) 0.3709(6) 0.060(3) Uani d DU 1 . . C
C10 1.7629(6) 0.1607(7) 0.3651(8) 0.088(5) Uani d DU 1 . . C
H10A 1.7171 0.1998 0.3774 0.132 Uiso calc R 1 . . H
H10B 1.7611 0.1141 0.3959 0.132 Uiso calc R 1 . . H
H10C 1.7522 0.1423 0.3183 0.132 Uiso calc R 1 . . H
N9 1.9254(5) 0.1582(5) 0.3566(4) 0.052(2) Uani d DU 1 . . N
C11 1.9168(8) 0.0703(6) 0.3338(7) 0.086(4) Uani d DU 1 . . C
H11A 1.8541 0.0561 0.3289 0.129 Uiso calc R 1 . . H
H11B 1.9452 0.0349 0.3677 0.129 Uiso calc R 1 . . H
H11C 1.9455 0.0634 0.2900 0.129 Uiso calc R 1 . . H
C12 2.0147(6) 0.1955(7) 0.3698(7) 0.091(5) Uani d DU 1 . . C
H12A 2.0075 0.2517 0.3849 0.137 Uiso calc R 1 . . H
H12B 2.0485 0.1947 0.3279 0.137 Uiso calc R 1 . . H
H12C 2.0464 0.1645 0.4051 0.137 Uiso calc R 1 . . H
O2 1.8957(5) 0.4326(5) 0.4840(4) 0.080(3) Uani d DU 1 A . O
C13 1.9203(8) 0.4460(7) 0.5460(6) 0.111(4) Uani d DU 1 . . C
C14A 1.8949(19) 0.5258(13) 0.5822(11) 0.129(12) Uani d PDU 0.67(6) A 1 C
H14A 1.9184 0.5251 0.6290 0.194 Uiso calc R 1 A 1 H
H14B 1.8304 0.5308 0.5827 0.194 Uiso calc R 1 A 1 H
H14C 1.9197 0.5720 0.5578 0.194 Uiso calc R 1 A 1 H
N10 1.9750(8) 0.3955(6) 0.5779(5) 0.126(4) Uani d DU 1 A . N
C15 2.0103(12) 0.4140(10) 0.6491(7) 0.152(6) Uani d DU 1 . . C
H15A 2.0497 0.3702 0.6644 0.229 Uiso calc R 1 A . H
H15B 1.9608 0.4185 0.6802 0.229 Uiso calc R 1 . . H
H15C 2.0430 0.4653 0.6487 0.229 Uiso calc R 1 . . H
C16 2.0074(12) 0.3231(9) 0.5393(8) 0.161(7) Uani d DU 1 . . C
H16A 1.9772 0.3206 0.4948 0.241 Uiso calc R 1 A . H
H16B 1.9950 0.2736 0.5649 0.241 Uiso calc R 1 . . H
H16C 2.0713 0.3279 0.5331 0.241 Uiso calc R 1 . . H
O3 1.3701(5) 0.2762(4) 0.1064(5) 0.079(3) Uani d DU 1 . . O
C17 1.3658(5) 0.2024(5) 0.1274(6) 0.059(3) Uani d DU 1 . . C
C18 1.2762(6) 0.1639(7) 0.1456(8) 0.093(5) Uani d DU 1 . . C
H18A 1.2284 0.2023 0.1352 0.140 Uiso calc R 1 . . H
H18B 1.2763 0.1508 0.1942 0.140 Uiso calc R 1 . . H
H18C 1.2671 0.1142 0.1191 0.140 Uiso calc R 1 . . H
N11 1.4388(5) 0.1598(5) 0.1384(5) 0.071(3) Uani d DU 1 . . N
C19 1.4347(8) 0.0738(6) 0.1662(7) 0.095(5) Uani d DU 1 . . C
H19A 1.3734 0.0602 0.1766 0.142 Uiso calc R 1 . . H
H19B 1.4714 0.0700 0.2078 0.142 Uiso calc R 1 . . H
H19C 1.4567 0.0357 0.1323 0.142 Uiso calc R 1 . . H
C20 1.5251(6) 0.1965(7) 0.1183(7) 0.091(5) Uani d DU 1 . . C
H20A 1.5150 0.2518 0.1014 0.137 Uiso calc R 1 . . H
H20B 1.5513 0.1636 0.0825 0.137 Uiso calc R 1 . . H
H20C 1.5655 0.1983 0.1579 0.137 Uiso calc R 1 . . H
O4 1.3884(6) 0.4234(6) 0.0020(5) 0.096(3) Uani d DU 1 . . O
C21 1.3953(8) 0.4817(7) -0.0411(5) 0.118(4) Uani d DU 1 . . C
C22 1.3765(12) 0.5704(7) -0.0202(7) 0.136(5) Uani d DU 1 . . C
H22A 1.3501 0.5712 0.0248 0.204 Uiso calc R 1 . . H
H22B 1.3355 0.5952 -0.0534 0.204 Uiso calc R 1 . . H
H22C 1.4319 0.6012 -0.0187 0.204 Uiso calc R 1 . . H
N12 1.4303(10) 0.4684(7) -0.1011(5) 0.138(5) Uani d DU 1 . . N
C23 1.4509(13) 0.5384(9) -0.1485(7) 0.148(6) Uani d DU 1 . . C
H23A 1.4351 0.5898 -0.1268 0.221 Uiso calc R 1 . . H
H23B 1.4167 0.5322 -0.1910 0.221 Uiso calc R 1 . . H
H23C 1.5141 0.5384 -0.1582 0.221 Uiso calc R 1 . . H
C24 1.4483(15) 0.3822(8) -0.1212(8) 0.187(9) Uani d DU 1 . . C
H24A 1.4315 0.3457 -0.0844 0.281 Uiso calc R 1 . . H
H24B 1.5114 0.3757 -0.1300 0.281 Uiso calc R 1 . . H
H24C 1.4139 0.3689 -0.1625 0.281 Uiso calc R 1 . . H
C14B 1.894(6) 0.490(6) 0.612(5) 0.16(3) Uiso d PU 0.33(6) A 2 C

loop_
_atom_site_aniso_label
_atom_site_aniso_U_11
_atom_site_aniso_U_22
_atom_site_aniso_U_33
_atom_site_aniso_U_12
_atom_site_aniso_U_13
_atom_site_aniso_U_23
Hg1 0.0552(3) 0.0658(4) 0.0481(3) 0.0001(3) -0.0028(2) 0.0014(3)
Hg2 0.0547(3) 0.0634(3) 0.0474(3) 0.0042(3) 0.0044(2) -0.0002(3)
Cd1 0.0612(6) 0.0636(6) 0.0588(5) 0.0152(6) -0.0003(4) -0.0044(5)
Cd2 0.0562(5) 0.0601(6) 0.0573(5) 0.0120(5) 0.0034(4) 0.0054(5)
S1 0.084(3) 0.117(4) 0.082(3) -0.034(3) -0.027(2) 0.023(3)
S2 0.102(3) 0.062(2) 0.070(2) 0.016(2) -0.020(2) -0.0057(19)
S3 0.070(2) 0.114(3) 0.057(2) 0.017(2) 0.0013(17) -0.017(2)
S4 0.078(2) 0.095(3) 0.0530(19) 0.037(2) -0.0159(17) -0.0202(19)
S5 0.088(3) 0.081(3) 0.0523(18) 0.036(2) 0.0233(18) 0.0152(18)
S6 0.062(2) 0.147(4) 0.055(2) 0.024(3) 0.0001(16) 0.017(2)
S7 0.083(3) 0.072(3) 0.065(2) 0.021(2) 0.012(2) 0.0090(19)
S8 0.133(4) 0.109(4) 0.073(3) -0.060(3) 0.025(3) -0.009(3)
N1 0.080(8) 0.094(8) 0.087(7) 0.017(6) 0.015(6) 0.023(7)
N2 0.077(7) 0.098(8) 0.065(7) 0.029(6) 0.002(6) -0.024(6)
N3 0.061(6) 0.087(8) 0.100(8) 0.016(6) -0.011(5) -0.023(7)
N4 0.105(9) 0.075(8) 0.067(6) 0.024(6) 0.017(6) -0.003(5)
N5 0.095(8) 0.070(7) 0.073(6) 0.012(6) -0.012(6) 0.002(5)
N6 0.054(6) 0.077(8) 0.103(8) 0.025(5) 0.015(5) 0.015(6)
N7 0.077(7) 0.089(8) 0.068(7) 0.033(6) 0.005(5) 0.013(6)
N8 0.091(8) 0.091(8) 0.092(7) 0.022(6) -0.002(6) -0.026(7)
C1 0.078(10) 0.084(11) 0.076(8) 0.022(9) 0.026(8) 0.015(8)
C2 0.057(8) 0.079(10) 0.051(7) 0.014(7) 0.001(6) -0.006(7)
C3 0.062(6) 0.066(9) 0.068(8) 0.005(7) 0.007(5) -0.012(7)
C4 0.077(9) 0.045(8) 0.072(7) 0.016(7) -0.004(8) -0.005(6)
C5 0.053(7) 0.063(9) 0.061(6) 0.016(7) -0.012(6) 0.012(5)
C6 0.044(6) 0.081(9) 0.073(8) 0.012(7) -0.001(5) 0.010(8)
C7 0.055(5) 0.059(5) 0.050(5) 0.002(4) 0.006(4) 0.002(4)
C8 0.058(8) 0.061(9) 0.098(9) 0.003(7) -0.010(8) -0.027(8)
O1 0.071(5) 0.058(5) 0.085(6) 0.013(4) 0.008(5) -0.018(5)
C9 0.056(6) 0.063(7) 0.061(7) 0.010(6) -0.005(6) -0.009(6)
C10 0.055(6) 0.072(10) 0.137(13) 0.010(7) -0.002(9) -0.024(10)
N9 0.054(5) 0.048(5) 0.056(6) 0.004(5) 0.008(5) -0.006(5)
C11 0.113(12) 0.065(8) 0.080(10) 0.009(8) 0.024(9) -0.027(8)
C12 0.050(7) 0.078(10) 0.144(14) 0.005(7) 0.007(9) 0.023(10)
O2 0.066(5) 0.086(7) 0.090(6) -0.007(5) 0.006(4) -0.019(5)
C13 0.109(6) 0.113(6) 0.111(6) -0.015(4) 0.000(4) -0.006(4)
C14A 0.13(2) 0.14(2) 0.11(2) -0.024(18) 0.029(19) -0.047(17)
N10 0.093(10) 0.149(12) 0.136(9) -0.023(8) -0.007(8) 0.015(8)
C15 0.151(8) 0.160(8) 0.146(7) -0.004(5) -0.010(5) 0.002(5)
C16 0.161(8) 0.158(7) 0.164(8) 0.007(5) 0.000(5) -0.004(5)
O3 0.062(5) 0.061(5) 0.115(7) 0.018(4) 0.000(5) 0.017(5)
C17 0.064(6) 0.054(7) 0.058(7) 0.009(6) -0.006(6) -0.004(6)
C18 0.091(8) 0.058(9) 0.132(13) 0.010(8) 0.019(10) 0.026(9)
N11 0.082(6) 0.052(6) 0.079(7) 0.018(5) -0.007(6) -0.005(6)
C19 0.098(12) 0.062(8) 0.122(13) 0.023(8) -0.024(10) 0.012(9)
C20 0.060(7) 0.107(12) 0.106(12) -0.005(8) -0.014(8) -0.018(10)
O4 0.073(6) 0.098(7) 0.119(7) 0.003(5) 0.014(5) 0.019(6)
C21 0.109(6) 0.126(6) 0.119(6) -0.009(5) -0.002(4) 0.005(4)
C22 0.136(7) 0.126(6) 0.146(7) 0.003(5) -0.004(5) 0.005(5)
N12 0.135(6) 0.145(6) 0.134(5) -0.003(5) 0.002(4) 0.007(4)
C23 0.145(8) 0.151(7) 0.146(7) -0.009(5) 0.003(5) 0.013(5)
C24 0.18(2) 0.134(9) 0.25(2) 0.008(17) -0.007(19) -0.050(13)

loop_
_atom_type_symbol
_atom_type_description
_atom_type_scat_dispersion_real
_atom_type_scat_dispersion_imag
_atom_type_scat_source
C C 0.0033 0.0016 'International Tables Vol C Tables 4.2.6.8 and 6.1.1.4'
H H 0.0000 0.0000 'International Tables Vol C Tables 4.2.6.8 and 6.1.1.4'
N N 0.0061 0.0033 'International Tables Vol C Tables 4.2.6.8 and 6.1.1.4'
O O 0.0106 0.0060 'International Tables Vol C Tables 4.2.6.8 and 6.1.1.4'
S S 0.1246 0.1234 'International Tables Vol C Tables 4.2.6.8 and 6.1.1.4'
Cd Cd -0.8075 1.2024 'International Tables Vol C Tables 4.2.6.8 and 6.1.1.4'
Hg Hg -2.3894 9.2266 'International Tables Vol C Tables 4.2.6.8 and 6.1.1.4'

loop_
_geom_angle_atom_site_label_1
_geom_angle_atom_site_label_2
_geom_angle_atom_site_label_3
_geom_angle_site_symmetry_1
_geom_angle_site_symmetry_3
_geom_angle
_geom_angle_publ_flag
S4 Hg1 S1 . . 118.14(14) y
S4 Hg1 S3 . . 104.62(12) y
S1 Hg1 S3 . . 108.69(15) y
S4 Hg1 S2 . . 110.07(12) y
S1 Hg1 S2 . . 104.23(14) y
S3 Hg1 S2 . . 111.17(13) y
S5 Hg2 S8 . . 116.84(14) y
S5 Hg2 S6 . . 107.87(12) y
S8 Hg2 S6 . . 107.28(16) y
S5 Hg2 S7 . . 110.02(11) y
S8 Hg2 S7 . . 107.14(15) y
S6 Hg2 S7 . . 107.28(14) y
O2 Cd1 O1 . . 87.2(3) y
O2 Cd1 N4 . . 90.2(4) y
O1 Cd1 N4 . . 87.5(4) y
O2 Cd1 N1 . . 89.1(4) y
O1 Cd1 N1 . . 89.2(4) y
N4 Cd1 N1 . . 176.6(4) y
O2 Cd1 N2 . . 87.1(4) y
O1 Cd1 N2 . . 174.0(4) y
N4 Cd1 N2 . . 94.3(4) y
N1 Cd1 N2 . . 89.0(4) y
O2 Cd1 N3 . . 171.2(4) y
O1 Cd1 N3 . . 99.9(3) y
N4 Cd1 N3 . . 85.0(5) y
N1 Cd1 N3 . . 96.2(5) y
N2 Cd1 N3 . . 86.0(4) y
O3 Cd2 O4 . . 87.3(3) y
O3 Cd2 N7 . . 174.1(4) y
O4 Cd2 N7 . . 86.9(4) y
O3 Cd2 N5 . . 85.5(4) y
O4 Cd2 N5 . . 89.3(4) y
N7 Cd2 N5 . . 94.9(4) y
O3 Cd2 N8 . . 90.7(4) y
O4 Cd2 N8 . . 90.5(4) y
N7 Cd2 N8 . . 88.8(4) y
N5 Cd2 N8 . . 176.2(4) y
O3 Cd2 N6 . . 99.4(3) y
O4 Cd2 N6 . . 169.1(4) y
N7 Cd2 N6 . . 86.5(4) y
N5 Cd2 N6 . . 82.8(4) y
N8 Cd2 N6 . . 97.9(4) y
C8 S1 Hg1 4_566 . 98.9(5) ?
C5 S2 Hg1 . . 95.9(5) ?
C3 S3 Hg1 . . 97.6(5) ?
C2 S4 Hg1 3_866 . 99.5(5) ?
C7 S5 Hg2 3_765 . 98.5(4) ?
C6 S6 Hg2 . . 96.9(4) ?
C4 S7 Hg2 1_455 . 92.6(5) ?
C1 S8 Hg2 4_465 . 99.7(5) ?
C1 N1 Cd1 . . 159.8(14) ?
C2 N2 Cd1 . . 172.5(12) ?
C3 N3 Cd1 . . 161.4(12) ?
C4 N4 Cd1 . . 167.8(12) ?
C5 N5 Cd2 . . 159.6(12) ?
C6 N6 Cd2 . . 161.7(12) ?
C7 N7 Cd2 . . 171.5(11) ?
C8 N8 Cd2 . . 159.3(14) ?
N1 C1 S8 . 4_666 177.0(17) y
N2 C2 S4 . 3_866 175.6(13) y
N3 C3 S3 . . 177.4(15) y
N4 C4 S7 . 1_655 177.6(13) y
N5 C5 S2 . . 178.1(13) y
N6 C6 S6 . . 175.9(13) y
N7 C7 S5 . 3_765 175.9(12) y
N8 C8 S1 . 4_565 179.9(19) y
C9 O1 Cd1 . . 136.8(5) ?
O1 C9 N9 . . 120.5(7) ?
O1 C9 C10 . . 120.8(6) ?
N9 C9 C10 . . 118.6(7) ?
C9 C10 H10A . . 109.5 ?
C9 C10 H10B . . 109.5 ?
H10A C10 H10B . . 109.5 ?
C9 C10 H10C . . 109.5 ?
H10A C10 H10C . . 109.5 ?
H10B C10 H10C . . 109.5 ?
C9 N9 C12 . . 118.1(7) ?
C9 N9 C11 . . 120.9(7) ?
C12 N9 C11 . . 120.8(6) ?
N9 C11 H11A . . 109.5 ?
N9 C11 H11B . . 109.5 ?
H11A C11 H11B . . 109.5 ?
N9 C11 H11C . . 109.5 ?
H11A C11 H11C . . 109.5 ?
H11B C11 H11C . . 109.5 ?
N9 C12 H12A . . 109.5 ?
N9 C12 H12B . . 109.5 ?
H12A C12 H12B . . 109.5 ?
N9 C12 H12C . . 109.5 ?
H12A C12 H12C . . 109.5 ?
H12B C12 H12C . . 109.5 ?
C13 O2 Cd1 . . 133.0(9) ?
O2 C13 N10 . . 120.4(7) ?
O2 C13 C14B . . 143(4) ?
N10 C13 C14B . . 94(4) ?
O2 C13 C14A . . 120.9(7) ?
N10 C13 C14A . . 118.5(7) ?
C14B C13 C14A . . 31(4) ?
C13 C14A H14A . . 109.5 ?
C13 C14A H14B . . 109.5 ?
H14A C14A H14B . . 109.5 ?
C13 C14A H14C . . 109.5 ?
H14A C14A H14C . . 109.5 ?
H14B C14A H14C . . 109.5 ?
C13 N10 C16 . . 118.0(7) ?
C13 N10 C15 . . 120.9(7) ?
C16 N10 C15 . . 120.9(6) ?
N10 C15 H15A . . 109.5 ?
N10 C15 H15B . . 109.5 ?
H15A C15 H15B . . 109.5 ?
N10 C15 H15C . . 109.5 ?
H15A C15 H15C . . 109.5 ?
H15B C15 H15C . . 109.5 ?
N10 C16 H16A . . 109.5 ?
N10 C16 H16B . . 109.5 ?
H16A C16 H16B . . 109.5 ?
N10 C16 H16C . . 109.5 ?
H16A C16 H16C . . 109.5 ?
H16B C16 H16C . . 109.5 ?
C17 O3 Cd2 . . 135.4(6) ?
O3 C17 N11 . . 120.5(7) ?
O3 C17 C18 . . 120.9(7) ?
N11 C17 C18 . . 118.5(7) ?
C17 C18 H18A . . 109.5 ?
C17 C18 H18B . . 109.5 ?
H18A C18 H18B . . 109.5 ?
C17 C18 H18C . . 109.5 ?
H18A C18 H18C . . 109.5 ?
H18B C18 H18C . . 109.5 ?
C17 N11 C20 . . 118.1(7) ?
C17 N11 C19 . . 120.9(7) ?
C20 N11 C19 . . 120.9(6) ?
N11 C19 H19A . . 109.5 ?
N11 C19 H19B . . 109.5 ?
H19A C19 H19B . . 109.5 ?
N11 C19 H19C . . 109.5 ?
H19A C19 H19C . . 109.5 ?
H19B C19 H19C . . 109.5 ?
N11 C20 H20A . . 109.5 ?
N11 C20 H20B . . 109.5 ?
H20A C20 H20B . . 109.5 ?
N11 C20 H20C . . 109.5 ?
H20A C20 H20C . . 109.5 ?
H20B C20 H20C . . 109.5 ?
C21 O4 Cd2 . . 133.8(8) ?
O4 C21 N12 . . 120.3(7) ?
O4 C21 C22 . . 120.8(7) ?
N12 C21 C22 . . 118.3(7) ?
C21 C22 H22A . . 109.5 ?
C21 C22 H22B . . 109.5 ?
H22A C22 H22B . . 109.5 ?
C21 C22 H22C . . 109.5 ?
H22A C22 H22C . . 109.5 ?
H22B C22 H22C . . 109.5 ?
C21 N12 C24 . . 118.1(7) ?
C21 N12 C23 . . 120.9(7) ?
C24 N12 C23 . . 121.0(6) ?
N12 C23 H23A . . 109.5 ?
N12 C23 H23B . . 109.5 ?
H23A C23 H23B . . 109.5 ?
N12 C23 H23C . . 109.5 ?
H23A C23 H23C . . 109.5 ?
H23B C23 H23C . . 109.5 ?
N12 C24 H24A . . 109.5 ?
N12 C24 H24B . . 109.5 ?
H24A C24 H24B . . 109.5 ?
N12 C24 H24C . . 109.5 ?
H24A C24 H24C . . 109.5 ?
H24B C24 H24C . . 109.5 ?

loop_
_geom_bond_atom_site_label_1
_geom_bond_atom_site_label_2
_geom_bond_site_symmetry_2
_geom_bond_distance
_geom_bond_publ_flag
Hg1 S4 . 2.487(3) y
Hg1 S1 . 2.514(4) y
Hg1 S3 . 2.551(4) y
Hg1 S2 . 2.557(4) y
Hg2 S5 . 2.498(3) y
Hg2 S8 . 2.527(4) y
Hg2 S6 . 2.538(4) y
Hg2 S7 . 2.564(4) y
Cd1 O2 . 2.266(9) y
Cd1 O1 . 2.276(6) y
Cd1 N4 . 2.307(12) y
Cd1 N1 . 2.329(12) y
Cd1 N2 . 2.339(11) y
Cd1 N3 . 2.360(12) y
Cd2 O3 . 2.259(7) y
Cd2 O4 . 2.277(8) y
Cd2 N7 . 2.302(11) y
Cd2 N5 . 2.308(12) y
Cd2 N8 . 2.308(12) y
Cd2 N6 . 2.330(11) y
S1 C8 4_566 1.632(15) y
S2 C5 . 1.642(14) y
S3 C3 . 1.631(14) y
S4 C2 3_866 1.616(13) y
S5 C7 3_765 1.649(13) y
S6 C6 . 1.647(13) y
S7 C4 1_455 1.640(14) y
S8 C1 4_465 1.637(15) y
N1 C1 . 1.137(15) y
N2 C2 . 1.136(14) y
N3 C3 . 1.136(15) y
N4 C4 . 1.142(14) y
N5 C5 . 1.144(14) y
N6 C6 . 1.156(14) y
N7 C7 . 1.148(14) y
N8 C8 . 1.125(15) y
C1 S8 4_666 1.637(15) y
C2 S4 3_866 1.616(13) y
C4 S7 1_655 1.640(14) y
C7 S5 3_765 1.649(13) y
C8 S1 4_565 1.632(15) y
O1 C9 . 1.260(8) ?
C9 N9 . 1.296(6) ?
C9 C10 . 1.516(9) ?
C10 H10A . 0.9600 ?
C10 H10B . 0.9600 ?
C10 H10C . 0.9600 ?
N9 C12 . 1.471(9) ?
N9 C11 . 1.490(9) ?
C11 H11A . 0.9600 ?
C11 H11B . 0.9600 ?
C11 H11C . 0.9600 ?
C12 H12A . 0.9600 ?
C12 H12B . 0.9600 ?
C12 H12C . 0.9600 ?
O2 C13 . 1.260(8) ?
C13 N10 . 1.296(6) ?
C13 C14B . 1.51(8) ?
C13 C14A . 1.516(9) ?
C14A H14A . 0.9600 ?
C14A H14B . 0.9600 ?
C14A H14C . 0.9600 ?
N10 C16 . 1.471(9) ?
N10 C15 . 1.490(9) ?
C15 H15A . 0.9600 ?
C15 H15B . 0.9600 ?
C15 H15C . 0.9600 ?
C16 H16A . 0.9600 ?
C16 H16B . 0.9600 ?
C16 H16C . 0.9600 ?
O3 C17 . 1.260(8) ?
C17 N11 . 1.296(6) ?
C17 C18 . 1.516(9) ?
C18 H18A . 0.9600 ?
C18 H18B . 0.9600 ?
C18 H18C . 0.9600 ?
N11 C20 . 1.471(9) ?
N11 C19 . 1.490(9) ?
C19 H19A . 0.9600 ?
C19 H19B . 0.9600 ?
C19 H19C . 0.9600 ?
C20 H20A . 0.9600 ?
C20 H20B . 0.9600 ?
C20 H20C . 0.9600 ?
O4 C21 . 1.261(8) ?
C21 N12 . 1.296(6) ?
C21 C22 . 1.516(9) ?
C22 H22A . 0.9600 ?
C22 H22B . 0.9600 ?
C22 H22C . 0.9600 ?
N12 C24 . 1.471(9) ?
N12 C23 . 1.490(9) ?
C23 H23A . 0.9600 ?
C23 H23B . 0.9600 ?
C23 H23C . 0.9600 ?
C24 H24A . 0.9600 ?
C24 H24B . 0.9600 ?
C24 H24C . 0.9600 ?
